data_4069695
loop_
_publ_author_name
'Mattsson, Johan'
'Govindaswamy, Padavattan'
'Renfrew, Anna K.'
'Dyson, Paul J.'
'\<St\<epni\<cka, Petr'
'S\"uss-Fink, Georg'
'Therrien, Bruno'

_publ_section_title
;
 Synthesis, Molecular Structure, and Anticancer Activity of Cationic Arene
 Ruthenium Metallarectangles
;
_journal_issue 15
_journal_name_full Organometallics
_journal_page_first 4350
_journal_paper_doi 10.1021/om900359j
_journal_volume 28
_journal_year 2009
_chemical_formula_moiety 'C98 H124 Cl4 N4 O12 Ru4, (C F3 S O3)4'
_chemical_formula_sum 'C102 H124 Cl4 F12 N4 O24 Ru4 S4'
_chemical_formula_weight 2692.37
_chemical_name_systematic
; 
 ? 
;
_space_group_IT_number 2
_symmetry_cell_setting triclinic
_symmetry_Int_Tables_number 2
_symmetry_space_group_name_Hall '-P 1'
_symmetry_space_group_name_H-M 'P -1'
_atom_sites_solution_hydrogens geom
_atom_sites_solution_primary direct
_atom_sites_solution_secondary difmap
_audit_creation_method SHELXL-97
_cell_angle_alpha 66.311(4)
_cell_angle_beta 64.864(4)
_cell_angle_gamma 76.075(4)
_cell_formula_units_Z 1
_cell_length_a 13.9532(7)
_cell_length_b 15.4561(8)
_cell_length_c 15.8403(9)
_cell_measurement_reflns_used 44684
_cell_measurement_temperature 193(2)
_cell_measurement_theta_max 52.26
_cell_measurement_theta_min 2.89
_cell_volume 2822.0(3)
_computing_cell_refinement 'CELL (Stoe & Cie, 2000)'
_computing_data_collection 'EXPOSE (Stoe & Cie, 2000)'
_computing_data_reduction 'INTEGRATE (Stoe & Cie, 2000)'
_computing_molecular_graphics 'ORTEP-32 (Farrugia, 1997)'
_computing_publication_material 'SHELXL-97 (Sheldrick, 1997)'
_computing_structure_refinement 'SHELXL-97 (Sheldrick, 1997)'
_computing_structure_solution 'SHELXS-97 (Sheldrick, 1990)'
_diffrn_ambient_temperature 193(2)
_diffrn_detector_area_resol_mean 0.81\%A
_diffrn_measured_fraction_theta_full 0.996
_diffrn_measured_fraction_theta_max 0.996
_diffrn_measurement_device_type 'STOE IPDS'
_diffrn_measurement_method 'phi oscillation'
_diffrn_radiation_monochromator graphite
_diffrn_radiation_source 'fine-focus sealed tube'
_diffrn_radiation_type MoK\a
_diffrn_radiation_wavelength 0.71073
_diffrn_reflns_av_R_equivalents 0.0438
_diffrn_reflns_av_sigmaI/netI 0.0306
_diffrn_reflns_limit_h_max 16
_diffrn_reflns_limit_h_min -16
_diffrn_reflns_limit_k_max 18
_diffrn_reflns_limit_k_min -18
_diffrn_reflns_limit_l_max 19
_diffrn_reflns_limit_l_min -19
_diffrn_reflns_number 37343
_diffrn_reflns_theta_full 25.64
_diffrn_reflns_theta_max 25.64
_diffrn_reflns_theta_min 1.44
_diffrn_standards_decay_% 0
_diffrn_standards_interval_time 0
_diffrn_standards_number 0
_exptl_absorpt_coefficient_mu 0.784
_exptl_absorpt_correction_type none
_exptl_crystal_colour orange
_exptl_crystal_density_diffrn 1.584
_exptl_crystal_density_method 'not measured'
_exptl_crystal_description block
_exptl_crystal_F_000 1372
_exptl_crystal_size_max 0.13
_exptl_crystal_size_mid 0.10
_exptl_crystal_size_min 0.08
_refine_diff_density_max 0.619
_refine_diff_density_min -0.608
_refine_diff_density_rms 0.067
_refine_ls_extinction_method none
_refine_ls_goodness_of_fit_ref 1.019
_refine_ls_hydrogen_treatment constr
_refine_ls_matrix_type full
_refine_ls_number_parameters 709
_refine_ls_number_reflns 10619
_refine_ls_number_restraints 0
_refine_ls_restrained_S_all 1.019
_refine_ls_R_factor_all 0.0381
_refine_ls_R_factor_gt 0.0319
_refine_ls_shift/su_max 0.001
_refine_ls_shift/su_mean 0.000
_refine_ls_structure_factor_coef Fsqd
_refine_ls_weighting_details 'calc w=1/[\s^2^(Fo^2^)+(0.0432P)^2^+2.4229P] where P=(Fo^2^+2Fc^2^)/3'
_refine_ls_weighting_scheme calc
_refine_ls_wR_factor_gt 0.0815
_refine_ls_wR_factor_ref 0.0839
_reflns_number_gt 9210
_reflns_number_total 10619
_reflns_threshold_expression >2sigma(I)
_cod_data_source_file om900359j_si_003.cif
_cod_data_source_block d:complex8c
_cod_depositor_comments
;
The following automatic conversions were performed:
'_atom_site_symetry_multiplicity' tag replaced with
'_atom_site_symmetry_multiplicity'.

Automatic conversion script
Id: cif_correct_tags 1440 2010-10-19 06:21:57Z saulius 

The following automatic conversions were performed:

'_symmetry_cell_setting' value 'Triclinic' changed to 'triclinic'
according to /home/saulius/struct/CIF-dictionaries/cif_core.dic
dictionary named 'cif_core.dic' version 2.4.2 from 2011-04-26.

Automatic conversion script
Id: cif_fix_values 1715 2011-07-08 13:25:40Z adriana 
;
_cod_database_code 4069695

loop_
_symmetry_equiv_pos_as_xyz
'x, y, z'
'-x, -y, -z'

loop_
_atom_site_label
_atom_site_type_symbol
_atom_site_fract_x
_atom_site_fract_y
_atom_site_fract_z
_atom_site_U_iso_or_equiv
_atom_site_adp_type
_atom_site_occupancy
_atom_site_symmetry_multiplicity
_atom_site_calc_flag
_atom_site_refinement_flags
C1 C 0.6608(2) 1.00272(18) 0.29197(18) 0.0264(5) Uani 1 1 d .
C2 C 0.7723(2) 1.00013(18) 0.21614(18) 0.0266(5) Uani 1 1 d .
C3 C 0.8241(2) 1.08187(18) 0.15892(19) 0.0294(5) Uani 1 1 d .
C4 C 0.7699(2) 1.16843(18) 0.16431(18) 0.0265(5) Uani 1 1 d .
C5 C 0.6605(2) 1.17126(18) 0.24377(18) 0.0262(5) Uani 1 1 d .
C6 C 0.6102(2) 1.08818(18) 0.30405(19) 0.0288(5) Uani 1 1 d .
C7 C 0.8873(2) 0.7871(2) 0.3698(2) 0.0345(6) Uani 1 1 d .
H7 H 0.9272 0.7987 0.3027 0.041 Uiso 1 1 calc R
C8 C 0.9388(2) 0.7697(2) 0.4323(2) 0.0365(6) Uani 1 1 d .
H8 H 1.0124 0.7702 0.4072 0.044 Uiso 1 1 calc R
C9 C 0.8816(2) 0.7511(2) 0.5339(2) 0.0330(6) Uani 1 1 d .
C10 C 0.7716(2) 0.7539(2) 0.5656(2) 0.0366(6) Uani 1 1 d .
H10 H 0.7297 0.7435 0.6321 0.044 Uiso 1 1 calc R
C11 C 0.7246(2) 0.7718(2) 0.4985(2) 0.0327(6) Uani 1 1 d .
H11 H 0.6511 0.7727 0.5215 0.039 Uiso 1 1 calc R
C12 C 0.9329(2) 0.7301(2) 0.6042(2) 0.0369(6) Uani 1 1 d .
H12 H 0.8898 0.7242 0.6696 0.044 Uiso 1 1 calc R
C13 C 0.8981(2) 1.3172(2) 0.2003(2) 0.0334(6) Uani 1 1 d .
H13 H 0.9329 1.3146 0.1365 0.040 Uiso 1 1 calc R
C14 C 0.9570(2) 1.2991(2) 0.2570(2) 0.0349(6) Uani 1 1 d .
H14 H 1.0300 1.2848 0.2316 0.042 Uiso 1 1 calc R
C15 C 0.9065(2) 1.3022(2) 0.3531(2) 0.0329(6) Uani 1 1 d .
C16 C 0.7971(2) 1.3241(2) 0.3858(2) 0.0360(6) Uani 1 1 d .
H16 H 0.7602 1.3269 0.4494 0.043 Uiso 1 1 calc R
C17 C 0.7434(2) 1.3416(2) 0.3245(2) 0.0343(6) Uani 1 1 d .
H17 H 0.6702 1.3561 0.3481 0.041 Uiso 1 1 calc R
C18 C 0.9624(2) 1.2812(2) 0.4197(2) 0.0373(6) Uani 1 1 d .
H18 H 0.9206 1.2750 0.4855 0.045 Uiso 1 1 calc R
C19 C 0.6213(3) 0.8036(2) 0.2161(3) 0.0482(8) Uani 1 1 d .
C20 C 0.5743(2) 0.7505(2) 0.3197(3) 0.0469(8) Uani 1 1 d .
C21 C 0.6362(3) 0.6760(2) 0.3673(2) 0.0459(8) Uani 1 1 d .
C22 C 0.7464(3) 0.6593(2) 0.3128(3) 0.0445(7) Uani 1 1 d .
C23 C 0.7937(3) 0.7163(2) 0.2131(2) 0.0444(7) Uani 1 1 d .
C24 C 0.7296(3) 0.7870(2) 0.1646(2) 0.0454(8) Uani 1 1 d .
C25 C 0.5550(4) 0.8826(4) 0.1646(4) 0.0922(16) Uani 1 1 d .
H25A H 0.5781 0.9428 0.1489 0.138 Uiso 1 1 calc R
H25B H 0.4815 0.8802 0.2077 0.138 Uiso 1 1 calc R
H25C H 0.5634 0.8748 0.1047 0.138 Uiso 1 1 calc R
C26 C 0.4610(3) 0.7773(3) 0.3777(4) 0.0755(13) Uani 1 1 d .
H26A H 0.4137 0.7486 0.3688 0.113 Uiso 1 1 calc R
H26B H 0.4470 0.8450 0.3544 0.113 Uiso 1 1 calc R
H26C H 0.4500 0.7554 0.4468 0.113 Uiso 1 1 calc R
C27 C 0.5834(4) 0.6163(3) 0.4752(3) 0.0812(14) Uani 1 1 d .
H27A H 0.5615 0.6549 0.5160 0.122 Uiso 1 1 calc R
H27B H 0.6328 0.5650 0.4948 0.122 Uiso 1 1 calc R
H27C H 0.5224 0.5911 0.4830 0.122 Uiso 1 1 calc R
C28 C 0.8128(4) 0.5841(3) 0.3649(4) 0.0744(12) Uani 1 1 d .
H28A H 0.8296 0.5306 0.3433 0.112 Uiso 1 1 calc R
H28B H 0.7739 0.5646 0.4352 0.112 Uiso 1 1 calc R
H28C H 0.8773 0.6089 0.3495 0.112 Uiso 1 1 calc R
C29 C 0.9123(3) 0.7050(3) 0.1569(3) 0.0679(11) Uani 1 1 d .
H29A H 0.9459 0.6619 0.2019 0.102 Uiso 1 1 calc R
H29B H 0.9408 0.7655 0.1275 0.102 Uiso 1 1 calc R
H29C H 0.9254 0.6804 0.1058 0.102 Uiso 1 1 calc R
C30 C 0.7816(4) 0.8498(3) 0.0579(3) 0.0703(12) Uani 1 1 d .
H30A H 0.7281 0.8921 0.0350 0.105 Uiso 1 1 calc R
H30B H 0.8183 0.8111 0.0171 0.105 Uiso 1 1 calc R
H30C H 0.8312 0.8860 0.0542 0.105 Uiso 1 1 calc R
C31 C 0.7143(2) 1.43400(19) -0.01358(19) 0.0348(6) Uani 1 1 d .
C32 C 0.7747(2) 1.48425(18) 0.0033(2) 0.0329(6) Uani 1 1 d .
C33 C 0.7257(2) 1.51831(18) 0.0836(2) 0.0338(6) Uani 1 1 d .
C34 C 0.6183(2) 1.50260(19) 0.1488(2) 0.0340(6) Uani 1 1 d .
C35 C 0.5602(2) 1.44984(19) 0.1329(2) 0.0348(6) Uani 1 1 d .
C36 C 0.6078(2) 1.41682(19) 0.0501(2) 0.0350(6) Uani 1 1 d .
C37 C 0.7702(3) 1.3935(3) -0.0961(2) 0.0550(9) Uani 1 1 d .
H37A H 0.7220 1.3593 -0.0972 0.082 Uiso 1 1 calc R
H37B H 0.8300 1.3512 -0.0853 0.082 Uiso 1 1 calc R
H37C H 0.7943 1.4440 -0.1583 0.082 Uiso 1 1 calc R
C38 C 0.8886(3) 1.5004(3) -0.0652(3) 0.0529(8) Uani 1 1 d .
H38A H 0.9148 1.5417 -0.0494 0.079 Uiso 1 1 calc R
H38B H 0.8926 1.5289 -0.1326 0.079 Uiso 1 1 calc R
H38C H 0.9310 1.4408 -0.0571 0.079 Uiso 1 1 calc R
C39 C 0.7902(3) 1.5682(2) 0.1040(3) 0.0530(9) Uani 1 1 d .
H39A H 0.8644 1.5507 0.0742 0.080 Uiso 1 1 calc R
H39B H 0.7707 1.5500 0.1744 0.080 Uiso 1 1 calc R
H39C H 0.7763 1.6356 0.0765 0.080 Uiso 1 1 calc R
C40 C 0.5678(3) 1.5424(3) 0.2319(3) 0.0530(8) Uani 1 1 d .
H40A H 0.6182 1.5355 0.2611 0.079 Uiso 1 1 calc R
H40B H 0.5071 1.5088 0.2814 0.079 Uiso 1 1 calc R
H40C H 0.5457 1.6084 0.2063 0.079 Uiso 1 1 calc R
C41 C 0.4507(2) 1.4251(2) 0.2061(3) 0.0513(8) Uani 1 1 d .
H41A H 0.4495 1.4054 0.2722 0.077 Uiso 1 1 calc R
H41B H 0.4313 1.3745 0.1976 0.077 Uiso 1 1 calc R
H41C H 0.4012 1.4796 0.1953 0.077 Uiso 1 1 calc R
C42 C 0.5471(3) 1.3594(3) 0.0340(3) 0.0553(9) Uani 1 1 d .
H42A H 0.5682 1.3727 -0.0358 0.083 Uiso 1 1 calc R
H42B H 0.4723 1.3761 0.0618 0.083 Uiso 1 1 calc R
H42C H 0.5624 1.2931 0.0658 0.083 Uiso 1 1 calc R
C43 C 0.8436(3) 0.4286(2) 0.6212(3) 0.0482(8) Uani 1 1 d .
C44 C 0.3379(4) 0.1375(3) 0.1802(3) 0.0762(13) Uani 1 1 d .
C45 C 0.8283(5) 0.1360(5) 0.8769(5) 0.121(2) Uani 1 1 d .
H45A H 0.8768 0.1247 0.9094 0.182 Uiso 1 1 calc R
H45B H 0.8342 0.1985 0.8281 0.182 Uiso 1 1 calc R
H45C H 0.8451 0.0900 0.8451 0.182 Uiso 1 1 calc R
C46 C 0.7184(5) 0.1281(3) 0.9510(4) 0.0824(14) Uani 1 1 d .
C47 C 0.6309(5) 0.1275(4) 0.9230(4) 0.0985(18) Uani 1 1 d .
H47A H 0.5665 0.1162 0.9806 0.148 Uiso 1 1 calc R
H47B H 0.6471 0.0782 0.8954 0.148 Uiso 1 1 calc R
H47C H 0.6220 0.1877 0.8745 0.148 Uiso 1 1 calc R
C48 C 1.0535(18) 0.9991(12) 0.3542(17) 0.425(17) Uani 1 1 d .
H48A H 1.0581 1.0432 0.3809 0.638 Uiso 1 1 calc R
H48B H 1.1222 0.9867 0.3078 0.638 Uiso 1 1 calc R
H48C H 1.0298 0.9410 0.4071 0.638 Uiso 1 1 calc R
C49 C 0.9863(11) 1.0350(7) 0.3094(9) 0.180(4) Uani 1 1 d .
H49A H 0.9739 0.9867 0.2915 0.216 Uiso 1 1 calc R
H49B H 1.0173 1.0863 0.2486 0.216 Uiso 1 1 calc R
C50 C 0.8206(8) 1.0247(7) 0.4371(9) 0.195(6) Uani 1 1 d .
H50A H 0.8553 0.9770 0.4797 0.235 Uiso 1 1 calc R
H50B H 0.7931 0.9916 0.4126 0.235 Uiso 1 1 calc R
C51 C 0.7377(8) 1.0669(7) 0.4934(7) 0.173(4) Uani 1 1 d .
H51A H 0.7592 1.0821 0.5355 0.259 Uiso 1 1 calc R
H51B H 0.6820 1.0248 0.5335 0.259 Uiso 1 1 calc R
H51C H 0.7123 1.1240 0.4516 0.259 Uiso 1 1 calc R
Cl1 Cl 0.48442(6) 1.09251(5) 0.39121(5) 0.04197(17) Uani 1 1 d .
Cl2 Cl 0.95024(5) 1.07729(5) 0.07177(6) 0.04210(17) Uani 1 1 d .
F1 F 0.90980(16) 0.43830(15) 0.52810(15) 0.0597(5) Uani 1 1 d .
F2 F 0.8061(2) 0.51442(16) 0.6252(2) 0.0764(7) Uani 1 1 d .
F3 F 0.90205(17) 0.39008(18) 0.67777(16) 0.0650(6) Uani 1 1 d .
F4 F 0.4340(3) 0.1410(2) 0.1759(3) 0.1099(11) Uani 1 1 d .
F5 F 0.2739(3) 0.1107(2) 0.2751(2) 0.1269(13) Uani 1 1 d .
F6 F 0.3436(3) 0.07219(19) 0.1442(3) 0.1109(11) Uani 1 1 d .
N1 N 0.78075(17) 0.78812(16) 0.40149(16) 0.0298(5) Uani 1 1 d .
N2 N 0.79198(17) 1.33863(16) 0.23238(16) 0.0292(5) Uani 1 1 d .
O1 O 0.62025(14) 0.92381(12) 0.34074(13) 0.0304(4) Uani 1 1 d .
O2 O 0.81175(14) 0.91875(12) 0.20954(13) 0.0292(4) Uani 1 1 d .
O3 O 0.80491(14) 1.24854(12) 0.10671(13) 0.0285(4) Uani 1 1 d .
O4 O 0.62094(14) 1.25217(12) 0.24910(13) 0.0297(4) Uani 1 1 d .
O5 O 0.6856(2) 0.40634(18) 0.59141(18) 0.0557(6) Uani 1 1 d .
O6 O 0.67617(18) 0.35328(18) 0.76115(16) 0.0526(6) Uani 1 1 d .
O7 O 0.79279(18) 0.26671(16) 0.65137(17) 0.0514(6) Uani 1 1 d .
O8 O 0.2810(2) 0.3121(2) 0.1634(2) 0.0703(8) Uani 1 1 d .
O9 O 0.36499(19) 0.27107(19) 0.01417(17) 0.0582(6) Uani 1 1 d .
O10 O 0.1857(2) 0.2350(2) 0.1215(2) 0.0744(8) Uani 1 1 d .
O11 O 0.6973(4) 0.1224(6) 1.0341(4) 0.184(3) Uani 1 1 d .
O12 O 0.8850(8) 1.0709(7) 0.3698(6) 0.231(5) Uani 1 1 d .
S1 S 0.73711(6) 0.35511(6) 0.66125(5) 0.03903(17) Uani 1 1 d .
S2 S 0.28675(7) 0.25160(6) 0.11176(6) 0.04822(19) Uani 1 1 d .
Ru1 Ru 0.712275(16) 0.808959(14) 0.298319(15) 0.02554(6) Uani 1 1 d .
Ru2 Ru 0.707808(16) 1.366416(14) 0.139312(14) 0.02487(6) Uani 1 1 d .

loop_
_atom_site_aniso_label
_atom_site_aniso_U_11
_atom_site_aniso_U_22
_atom_site_aniso_U_33
_atom_site_aniso_U_23
_atom_site_aniso_U_13
_atom_site_aniso_U_12
C1 0.0276(12) 0.0259(13) 0.0264(12) -0.0075(10) -0.0115(10) -0.0030(10)
C2 0.0289(13) 0.0244(13) 0.0289(12) -0.0109(10) -0.0124(10) 0.0003(10)
C3 0.0279(13) 0.0258(13) 0.0308(13) -0.0113(10) -0.0069(11) -0.0005(10)
C4 0.0287(13) 0.0261(13) 0.0270(12) -0.0090(10) -0.0119(10) -0.0033(10)
C5 0.0272(12) 0.0260(13) 0.0264(12) -0.0104(10) -0.0114(10) 0.0017(10)
C6 0.0267(13) 0.0274(13) 0.0277(12) -0.0087(10) -0.0075(10) -0.0004(10)
C7 0.0305(14) 0.0435(16) 0.0301(13) -0.0145(12) -0.0111(11) -0.0007(12)
C8 0.0264(13) 0.0467(17) 0.0381(15) -0.0171(13) -0.0128(12) 0.0006(12)
C9 0.0342(14) 0.0351(15) 0.0339(14) -0.0151(12) -0.0156(12) 0.0014(12)
C10 0.0329(14) 0.0460(17) 0.0319(14) -0.0184(12) -0.0079(12) -0.0038(12)
C11 0.0263(13) 0.0375(15) 0.0362(14) -0.0167(12) -0.0110(11) 0.0002(11)
C12 0.0355(15) 0.0472(17) 0.0307(14) -0.0152(12) -0.0132(12) -0.0027(13)
C13 0.0327(14) 0.0389(15) 0.0284(13) -0.0125(11) -0.0108(11) -0.0018(12)
C14 0.0285(13) 0.0427(16) 0.0334(14) -0.0146(12) -0.0107(11) -0.0012(12)
C15 0.0353(14) 0.0339(14) 0.0316(14) -0.0102(11) -0.0148(11) -0.0037(12)
C16 0.0349(15) 0.0441(17) 0.0298(14) -0.0154(12) -0.0106(11) -0.0022(12)
C17 0.0292(13) 0.0387(15) 0.0348(14) -0.0149(12) -0.0116(11) 0.0012(11)
C18 0.0373(15) 0.0450(17) 0.0323(14) -0.0155(13) -0.0138(12) -0.0026(13)
C19 0.057(2) 0.0449(18) 0.062(2) -0.0160(16) -0.0403(18) -0.0063(15)
C20 0.0341(15) 0.0515(19) 0.067(2) -0.0325(17) -0.0119(15) -0.0138(14)
C21 0.064(2) 0.0315(15) 0.0420(16) -0.0087(13) -0.0121(15) -0.0244(15)
C22 0.058(2) 0.0229(14) 0.064(2) -0.0189(14) -0.0303(17) -0.0011(13)
C23 0.0450(17) 0.0439(17) 0.0537(18) -0.0331(15) -0.0086(14) -0.0091(14)
C24 0.063(2) 0.0487(18) 0.0362(15) -0.0178(14) -0.0179(15) -0.0206(16)
C25 0.088(3) 0.097(4) 0.108(4) -0.016(3) -0.074(3) 0.002(3)
C26 0.0383(19) 0.093(3) 0.101(3) -0.052(3) -0.009(2) -0.014(2)
C27 0.110(4) 0.055(2) 0.056(2) -0.0020(19) -0.010(2) -0.038(2)
C28 0.090(3) 0.0339(19) 0.101(3) -0.014(2) -0.052(3) 0.006(2)
C29 0.048(2) 0.078(3) 0.086(3) -0.058(2) -0.0046(19) -0.0065(19)
C30 0.093(3) 0.084(3) 0.0377(18) -0.0111(18) -0.0220(19) -0.036(2)
C31 0.0487(17) 0.0283(14) 0.0277(13) -0.0069(11) -0.0203(12) 0.0035(12)
C32 0.0353(14) 0.0219(13) 0.0337(14) -0.0029(11) -0.0117(12) -0.0028(11)
C33 0.0400(15) 0.0199(12) 0.0445(15) -0.0090(11) -0.0206(13) -0.0019(11)
C34 0.0391(15) 0.0236(13) 0.0396(15) -0.0111(11) -0.0197(12) 0.0071(11)
C35 0.0319(14) 0.0250(13) 0.0421(15) -0.0050(11) -0.0176(12) 0.0027(11)
C36 0.0422(15) 0.0275(14) 0.0430(15) -0.0074(12) -0.0288(13) 0.0004(12)
C37 0.071(2) 0.059(2) 0.0399(17) -0.0248(16) -0.0233(17) 0.0055(18)
C38 0.0414(18) 0.0469(19) 0.0524(19) -0.0085(15) -0.0070(15) -0.0072(15)
C39 0.060(2) 0.0395(18) 0.076(2) -0.0235(17) -0.0340(19) -0.0090(16)
C40 0.057(2) 0.050(2) 0.055(2) -0.0318(17) -0.0203(17) 0.0136(16)
C41 0.0353(16) 0.0456(19) 0.061(2) -0.0111(16) -0.0142(15) -0.0024(14)
C42 0.062(2) 0.049(2) 0.076(2) -0.0214(18) -0.043(2) -0.0065(17)
C43 0.0486(18) 0.0476(19) 0.0505(19) -0.0224(15) -0.0173(15) 0.0002(15)
C44 0.097(4) 0.056(3) 0.061(3) -0.012(2) -0.019(2) -0.014(2)
C45 0.106(5) 0.124(5) 0.115(5) -0.005(4) -0.070(4) 0.014(4)
C46 0.114(4) 0.073(3) 0.094(3) -0.028(3) -0.079(3) 0.010(3)
C47 0.138(5) 0.084(3) 0.105(4) -0.007(3) -0.086(4) -0.028(3)
C48 0.55(4) 0.27(2) 0.62(4) 0.04(2) -0.44(3) -0.20(2)
C49 0.243(13) 0.144(8) 0.201(11) -0.076(8) -0.122(11) 0.006(8)
C50 0.118(7) 0.125(7) 0.205(11) -0.001(7) 0.006(7) 0.004(6)
C51 0.171(9) 0.160(8) 0.148(7) -0.044(6) 0.004(6) -0.080(7)
Cl1 0.0324(3) 0.0330(4) 0.0406(4) -0.0108(3) 0.0012(3) 0.0003(3)
Cl2 0.0317(3) 0.0316(4) 0.0455(4) -0.0139(3) 0.0023(3) -0.0028(3)
F1 0.0575(12) 0.0599(13) 0.0506(11) -0.0143(10) -0.0082(9) -0.0164(10)
F2 0.0788(16) 0.0516(13) 0.1069(19) -0.0431(13) -0.0286(14) -0.0014(12)
F3 0.0545(12) 0.0889(16) 0.0659(13) -0.0348(12) -0.0289(11) -0.0028(11)
F4 0.117(2) 0.098(2) 0.122(3) -0.0128(19) -0.084(2) 0.0101(19)
F5 0.178(3) 0.093(2) 0.0613(17) 0.0093(15) -0.022(2) -0.034(2)
F6 0.144(3) 0.0522(15) 0.138(3) -0.0390(17) -0.055(2) 0.0062(17)
N1 0.0305(11) 0.0280(11) 0.0342(12) -0.0134(9) -0.0149(9) 0.0022(9)
N2 0.0305(11) 0.0288(12) 0.0304(11) -0.0102(9) -0.0141(9) -0.0005(9)
O1 0.0277(9) 0.0241(9) 0.0348(10) -0.0076(8) -0.0099(8) -0.0018(7)
O2 0.0301(9) 0.0227(9) 0.0337(9) -0.0114(7) -0.0097(8) -0.0013(7)
O3 0.0323(9) 0.0217(9) 0.0287(9) -0.0077(7) -0.0096(7) -0.0019(7)
O4 0.0306(9) 0.0240(9) 0.0320(9) -0.0104(7) -0.0098(8) 0.0002(7)
O5 0.0589(15) 0.0608(15) 0.0502(13) -0.0106(11) -0.0310(12) -0.0037(12)
O6 0.0439(12) 0.0671(16) 0.0404(12) -0.0238(11) -0.0103(10) 0.0057(11)
O7 0.0489(13) 0.0423(13) 0.0522(13) -0.0198(10) -0.0073(11) -0.0007(10)
O8 0.0815(19) 0.0658(18) 0.0706(17) -0.0379(15) -0.0181(15) -0.0110(15)
O9 0.0486(14) 0.0697(17) 0.0444(13) -0.0158(12) -0.0108(11) -0.0031(12)
O10 0.0444(14) 0.102(2) 0.083(2) -0.0525(18) -0.0078(13) -0.0097(15)
O11 0.148(4) 0.334(9) 0.130(4) -0.111(5) -0.090(4) 0.004(5)
O12 0.267(10) 0.267(10) 0.172(7) -0.132(7) 0.027(6) -0.151(9)
S1 0.0383(4) 0.0417(4) 0.0349(4) -0.0147(3) -0.0128(3) 0.0020(3)
S2 0.0456(4) 0.0513(5) 0.0452(4) -0.0215(4) -0.0098(4) -0.0039(4)
Ru1 0.02772(11) 0.02106(11) 0.02927(11) -0.00834(8) -0.01206(8) -0.00200(8)
Ru2 0.02800(11) 0.02050(11) 0.02759(11) -0.00863(8) -0.01222(8) -0.00013(8)

loop_
_atom_type_symbol
_atom_type_description
_atom_type_scat_dispersion_real
_atom_type_scat_dispersion_imag
_atom_type_scat_source
C C 0.0033 0.0016 'International Tables Vol C Tables 4.2.6.8 and 6.1.1.4'
H H 0.0000 0.0000 'International Tables Vol C Tables 4.2.6.8 and 6.1.1.4'
Cl Cl 0.1484 0.1585 'International Tables Vol C Tables 4.2.6.8 and 6.1.1.4'
F F 0.0171 0.0103 'International Tables Vol C Tables 4.2.6.8 and 6.1.1.4'
N N 0.0061 0.0033 'International Tables Vol C Tables 4.2.6.8 and 6.1.1.4'
O O 0.0106 0.0060 'International Tables Vol C Tables 4.2.6.8 and 6.1.1.4'
S S 0.1246 0.1234 'International Tables Vol C Tables 4.2.6.8 and 6.1.1.4'
Ru Ru -1.2594 0.8363 'International Tables Vol C Tables 4.2.6.8 and 6.1.1.4'

loop_
_geom_angle_atom_site_label_1
_geom_angle_atom_site_label_2
_geom_angle_atom_site_label_3
_geom_angle
_geom_angle_site_symmetry_1
O1 C1 C6 124.6(2) .
O1 C1 C2 115.8(2) .
C6 C1 C2 119.6(2) .
O2 C2 C3 124.2(2) .
O2 C2 C1 115.1(2) .
C3 C2 C1 120.7(2) .
C2 C3 C4 119.5(2) .
C2 C3 Cl2 119.8(2) .
C4 C3 Cl2 120.3(2) .
O3 C4 C3 124.8(2) .
O3 C4 C5 115.5(2) .
C3 C4 C5 119.7(2) .
O4 C5 C6 124.5(2) .
O4 C5 C4 115.5(2) .
C6 C5 C4 120.0(2) .
C1 C6 C5 119.8(2) .
C1 C6 Cl1 120.4(2) .
C5 C6 Cl1 119.8(2) .
N1 C7 C8 122.8(3) .
N1 C7 H7 118.6 .
C8 C7 H7 118.6 .
C7 C8 C9 120.3(3) .
C7 C8 H8 119.8 .
C9 C8 H8 119.8 .
C10 C9 C8 116.5(2) .
C10 C9 C12 121.0(3) .
C8 C9 C12 122.5(3) .
C11 C10 C9 120.2(3) .
C11 C10 H10 119.9 .
C9 C10 H10 119.9 .
N1 C11 C10 122.6(2) .
N1 C11 H11 118.7 .
C10 C11 H11 118.7 .
C18 C12 C9 124.0(3) 2_776
C18 C12 H12 118.0 2_776
C9 C12 H12 118.0 .
N2 C13 C14 123.3(3) .
N2 C13 H13 118.4 .
C14 C13 H13 118.4 .
C13 C14 C15 119.5(3) .
C13 C14 H14 120.2 .
C15 C14 H14 120.2 .
C16 C15 C14 116.9(2) .
C16 C15 C18 119.7(3) .
C14 C15 C18 123.3(3) .
C17 C16 C15 120.2(3) .
C17 C16 H16 119.9 .
C15 C16 H16 119.9 .
N2 C17 C16 122.7(3) .
N2 C17 H17 118.6 .
C16 C17 H17 118.6 .
C12 C18 C15 126.5(3) 2_776
C12 C18 H18 116.8 2_776
C15 C18 H18 116.8 .
C24 C19 C20 119.8(3) .
C24 C19 C25 120.1(4) .
C20 C19 C25 120.0(4) .
C24 C19 Ru1 70.65(17) .
C20 C19 Ru1 69.24(17) .
C25 C19 Ru1 129.3(3) .
C21 C20 C19 119.8(3) .
C21 C20 C26 120.8(3) .
C19 C20 C26 119.4(4) .
C21 C20 Ru1 72.14(17) .
C19 C20 Ru1 72.39(17) .
C26 C20 Ru1 125.2(2) .
C20 C21 C22 119.3(3) .
C20 C21 C27 119.1(3) .
C22 C21 C27 121.6(4) .
C20 C21 Ru1 69.82(16) .
C22 C21 Ru1 70.60(16) .
C27 C21 Ru1 131.8(3) .
C23 C22 C21 120.5(3) .
C23 C22 C28 120.3(3) .
C21 C22 C28 119.1(3) .
C23 C22 Ru1 69.85(17) .
C21 C22 Ru1 71.31(17) .
C28 C22 Ru1 128.9(2) .
C22 C23 C24 119.6(3) .
C22 C23 C29 121.1(3) .
C24 C23 C29 119.3(3) .
C22 C23 Ru1 72.24(17) .
C24 C23 Ru1 72.06(17) .
C29 C23 Ru1 126.6(2) .
C19 C24 C23 120.7(3) .
C19 C24 C30 119.8(3) .
C23 C24 C30 119.3(3) .
C19 C24 Ru1 72.22(18) .
C23 C24 Ru1 69.66(16) .
C30 C24 Ru1 127.1(2) .
C19 C25 H25A 109.5 .
C19 C25 H25B 109.5 .
H25A C25 H25B 109.5 .
C19 C25 H25C 109.5 .
H25A C25 H25C 109.5 .
H25B C25 H25C 109.5 .
C20 C26 H26A 109.5 .
C20 C26 H26B 109.5 .
H26A C26 H26B 109.5 .
C20 C26 H26C 109.5 .
H26A C26 H26C 109.5 .
H26B C26 H26C 109.5 .
C21 C27 H27A 109.5 .
C21 C27 H27B 109.5 .
H27A C27 H27B 109.5 .
C21 C27 H27C 109.5 .
H27A C27 H27C 109.5 .
H27B C27 H27C 109.5 .
C22 C28 H28A 109.5 .
C22 C28 H28B 109.5 .
H28A C28 H28B 109.5 .
C22 C28 H28C 109.5 .
H28A C28 H28C 109.5 .
H28B C28 H28C 109.5 .
C23 C29 H29A 109.5 .
C23 C29 H29B 109.5 .
H29A C29 H29B 109.5 .
C23 C29 H29C 109.5 .
H29A C29 H29C 109.5 .
H29B C29 H29C 109.5 .
C24 C30 H30A 109.5 .
C24 C30 H30B 109.5 .
H30A C30 H30B 109.5 .
C24 C30 H30C 109.5 .
H30A C30 H30C 109.5 .
H30B C30 H30C 109.5 .
C36 C31 C32 120.9(3) .
C36 C31 C37 120.9(3) .
C32 C31 C37 118.0(3) .
C36 C31 Ru2 71.42(15) .
C32 C31 Ru2 70.86(15) .
C37 C31 Ru2 126.8(2) .
C33 C32 C31 119.1(2) .
C33 C32 C38 121.2(3) .
C31 C32 C38 119.7(3) .
C33 C32 Ru2 71.14(15) .
C31 C32 Ru2 70.90(15) .
C38 C32 Ru2 130.3(2) .
C32 C33 C34 121.4(2) .
C32 C33 C39 119.3(3) .
C34 C33 C39 119.3(3) .
C32 C33 Ru2 71.23(15) .
C34 C33 Ru2 71.58(15) .
C39 C33 Ru2 127.9(2) .
C33 C34 C35 118.9(3) .
C33 C34 C40 119.8(3) .
C35 C34 C40 121.2(3) .
C33 C34 Ru2 70.54(15) .
C35 C34 Ru2 69.76(15) .
C40 C34 Ru2 132.6(2) .
C34 C35 C36 120.5(3) .
C34 C35 C41 119.6(3) .
C36 C35 C41 119.9(3) .
C34 C35 Ru2 72.07(15) .
C36 C35 Ru2 71.75(15) .
C41 C35 Ru2 126.2(2) .
C31 C36 C35 119.2(2) .
C31 C36 C42 120.1(3) .
C35 C36 C42 120.6(3) .
C31 C36 Ru2 70.95(15) .
C35 C36 Ru2 69.89(15) .
C42 C36 Ru2 128.6(2) .
C31 C37 H37A 109.5 .
C31 C37 H37B 109.5 .
H37A C37 H37B 109.5 .
C31 C37 H37C 109.5 .
H37A C37 H37C 109.5 .
H37B C37 H37C 109.5 .
C32 C38 H38A 109.5 .
C32 C38 H38B 109.5 .
H38A C38 H38B 109.5 .
C32 C38 H38C 109.5 .
H38A C38 H38C 109.5 .
H38B C38 H38C 109.5 .
C33 C39 H39A 109.5 .
C33 C39 H39B 109.5 .
H39A C39 H39B 109.5 .
C33 C39 H39C 109.5 .
H39A C39 H39C 109.5 .
H39B C39 H39C 109.5 .
C34 C40 H40A 109.5 .
C34 C40 H40B 109.5 .
H40A C40 H40B 109.5 .
C34 C40 H40C 109.5 .
H40A C40 H40C 109.5 .
H40B C40 H40C 109.5 .
C35 C41 H41A 109.5 .
C35 C41 H41B 109.5 .
H41A C41 H41B 109.5 .
C35 C41 H41C 109.5 .
H41A C41 H41C 109.5 .
H41B C41 H41C 109.5 .
C36 C42 H42A 109.5 .
C36 C42 H42B 109.5 .
H42A C42 H42B 109.5 .
C36 C42 H42C 109.5 .
H42A C42 H42C 109.5 .
H42B C42 H42C 109.5 .
F2 C43 F3 107.8(3) .
F2 C43 F1 107.6(3) .
F3 C43 F1 106.7(3) .
F2 C43 S1 111.7(2) .
F3 C43 S1 111.2(2) .
F1 C43 S1 111.5(2) .
F6 C44 F4 108.2(4) .
F6 C44 F5 108.3(4) .
F4 C44 F5 107.9(4) .
F6 C44 S2 110.5(4) .
F4 C44 S2 111.8(3) .
F5 C44 S2 110.1(4) .
C46 C45 H45A 109.5 .
C46 C45 H45B 109.5 .
H45A C45 H45B 109.5 .
C46 C45 H45C 109.5 .
H45A C45 H45C 109.5 .
H45B C45 H45C 109.5 .
O11 C46 C47 117.8(6) .
O11 C46 C45 122.1(5) .
C47 C46 C45 120.1(5) .
C46 C47 H47A 109.5 .
C46 C47 H47B 109.5 .
H47A C47 H47B 109.5 .
C46 C47 H47C 109.5 .
H47A C47 H47C 109.5 .
H47B C47 H47C 109.5 .
C49 C48 H48A 109.5 .
C49 C48 H48B 109.5 .
H48A C48 H48B 109.5 .
C49 C48 H48C 109.5 .
H48A C48 H48C 109.5 .
H48B C48 H48C 109.5 .
C48 C49 O12 113.0(16) .
C48 C49 H49A 109.0 .
O12 C49 H49A 109.0 .
C48 C49 H49B 109.0 .
O12 C49 H49B 109.0 .
H49A C49 H49B 107.8 .
O12 C50 C51 118.7(11) .
O12 C50 H50A 107.6 .
C51 C50 H50A 107.6 .
O12 C50 H50B 107.6 .
C51 C50 H50B 107.6 .
H50A C50 H50B 107.1 .
C50 C51 H51A 109.5 .
C50 C51 H51B 109.5 .
H51A C51 H51B 109.5 .
C50 C51 H51C 109.5 .
H51A C51 H51C 109.5 .
H51B C51 H51C 109.5 .
C11 N1 C7 117.6(2) .
C11 N1 Ru1 123.53(18) .
C7 N1 Ru1 118.78(18) .
C17 N2 C13 117.3(2) .
C17 N2 Ru2 122.03(18) .
C13 N2 Ru2 120.62(18) .
C1 O1 Ru1 115.55(16) .
C2 O2 Ru1 116.18(16) .
C4 O3 Ru2 115.74(16) .
C5 O4 Ru2 116.07(16) .
C50 O12 C49 125.3(11) .
O7 S1 O6 115.44(15) .
O7 S1 O5 114.16(16) .
O6 S1 O5 115.46(15) .
O7 S1 C43 103.39(15) .
O6 S1 C43 102.90(15) .
O5 S1 C43 103.02(16) .
O9 S2 O10 114.72(17) .
O9 S2 O8 115.48(17) .
O10 S2 O8 114.01(18) .
O9 S2 C44 102.93(19) .
O10 S2 C44 104.6(2) .
O8 S2 C44 102.9(2) .
O2 Ru1 O1 77.12(7) .
O2 Ru1 N1 84.08(8) .
O1 Ru1 N1 86.53(8) .
O2 Ru1 C23 97.10(10) .
O1 Ru1 C23 161.41(11) .
N1 Ru1 C23 110.68(11) .
O2 Ru1 C20 144.76(11) .
O1 Ru1 C20 92.34(10) .
N1 Ru1 C20 129.33(12) .
C23 Ru1 C20 82.23(12) .
O2 Ru1 C22 128.80(10) .
O1 Ru1 C22 153.69(11) .
N1 Ru1 C22 91.47(10) .
C23 Ru1 C22 37.90(13) .
C20 Ru1 C22 68.86(13) .
O2 Ru1 C24 89.03(10) .
O1 Ru1 C24 123.28(11) .
N1 Ru1 C24 147.01(11) .
C23 Ru1 C24 38.29(13) .
C20 Ru1 C24 68.65(12) .
C22 Ru1 C24 68.15(13) .
O2 Ru1 C21 166.09(10) .
O1 Ru1 C21 116.44(10) .
N1 Ru1 C21 99.23(11) .
C23 Ru1 C21 69.05(12) .
C20 Ru1 C21 38.04(13) .
C22 Ru1 C21 38.10(13) .
C24 Ru1 C21 80.84(12) .
O2 Ru1 C19 108.65(10) .
O1 Ru1 C19 96.36(11) .
N1 Ru1 C19 167.27(11) .
C23 Ru1 C19 68.44(13) .
C20 Ru1 C19 38.37(13) .
C22 Ru1 C19 80.43(12) .
C24 Ru1 C19 37.13(13) .
C21 Ru1 C19 68.36(13) .
O4 Ru2 O3 76.93(7) .
O4 Ru2 N2 86.27(8) .
O3 Ru2 N2 82.75(8) .
O4 Ru2 C35 89.42(9) .
O3 Ru2 C35 141.57(9) .
N2 Ru2 C35 132.65(10) .
O4 Ru2 C33 147.65(9) .
O3 Ru2 C33 134.82(9) .
N2 Ru2 C33 91.48(9) .
C35 Ru2 C33 68.68(10) .
O4 Ru2 C32 164.88(9) .
O3 Ru2 C32 102.61(9) .
N2 Ru2 C32 108.75(10) .
C35 Ru2 C32 81.70(10) .
C33 Ru2 C32 37.63(11) .
O4 Ru2 C31 126.85(9) .
O3 Ru2 C31 91.07(9) .
N2 Ru2 C31 144.06(10) .
C35 Ru2 C31 68.60(11) .
C33 Ru2 C31 68.17(11) .
C32 Ru2 C31 38.25(11) .
O4 Ru2 C36 96.65(9) .
O3 Ru2 C36 107.04(9) .
N2 Ru2 C36 170.16(10) .
C35 Ru2 C36 38.36(11) .
C33 Ru2 C36 81.01(10) .
C32 Ru2 C36 68.84(11) .
C31 Ru2 C36 37.63(11) .
O4 Ru2 C34 111.13(9) .
O3 Ru2 C34 171.04(9) .
N2 Ru2 C34 101.30(10) .
C35 Ru2 C34 38.17(11) .
C33 Ru2 C34 37.89(11) .
C32 Ru2 C34 68.57(10) .
C31 Ru2 C34 80.95(10) .
C36 Ru2 C34 68.87(11) .

loop_
_geom_bond_atom_site_label_1
_geom_bond_atom_site_label_2
_geom_bond_distance
_geom_bond_site_symmetry_2
C1 O1 1.268(3) .
C1 C6 1.385(4) .
C1 C2 1.512(3) .
C2 O2 1.272(3) .
C2 C3 1.380(4) .
C3 C4 1.385(4) .
C3 Cl2 1.721(3) .
C4 O3 1.268(3) .
C4 C5 1.515(3) .
C5 O4 1.260(3) .
C5 C6 1.390(4) .
C6 Cl1 1.718(3) .
C7 N1 1.350(3) .
C7 C8 1.367(4) .
C7 H7 0.9300 .
C8 C9 1.399(4) .
C8 H8 0.9300 .
C9 C10 1.393(4) .
C9 C12 1.460(4) .
C10 C11 1.380(4) .
C10 H10 0.9300 .
C11 N1 1.342(3) .
C11 H11 0.9300 .
C12 C18 1.330(4) 2_776
C12 H12 0.9300 .
C13 N2 1.349(3) .
C13 C14 1.369(4) .
C13 H13 0.9300 .
C14 C15 1.395(4) .
C14 H14 0.9300 .
C15 C16 1.391(4) .
C15 C18 1.458(4) .
C16 C17 1.374(4) .
C16 H16 0.9300 .
C17 N2 1.338(3) .
C17 H17 0.9300 .
C18 C12 1.330(4) 2_776
C18 H18 0.9300 .
C19 C24 1.397(5) .
C19 C20 1.435(5) .
C19 C25 1.520(5) .
C19 Ru1 2.203(3) .
C20 C21 1.419(5) .
C20 C26 1.508(5) .
C20 Ru1 2.162(3) .
C21 C22 1.428(5) .
C21 C27 1.518(5) .
C21 Ru1 2.192(3) .
C22 C23 1.408(5) .
C22 C28 1.500(5) .
C22 Ru1 2.183(3) .
C23 C24 1.422(5) .
C23 C29 1.516(5) .
C23 Ru1 2.152(3) .
C24 C30 1.518(5) .
C24 Ru1 2.183(3) .
C25 H25A 0.9600 .
C25 H25B 0.9600 .
C25 H25C 0.9600 .
C26 H26A 0.9600 .
C26 H26B 0.9600 .
C26 H26C 0.9600 .
C27 H27A 0.9600 .
C27 H27B 0.9600 .
C27 H27C 0.9600 .
C28 H28A 0.9600 .
C28 H28B 0.9600 .
C28 H28C 0.9600 .
C29 H29A 0.9600 .
C29 H29B 0.9600 .
C29 H29C 0.9600 .
C30 H30A 0.9600 .
C30 H30B 0.9600 .
C30 H30C 0.9600 .
C31 C36 1.414(4) .
C31 C32 1.434(4) .
C31 C37 1.505(4) .
C31 Ru2 2.189(3) .
C32 C33 1.411(4) .
C32 C38 1.508(4) .
C32 Ru2 2.188(3) .
C33 C34 1.424(4) .
C33 C39 1.514(4) .
C33 Ru2 2.187(3) .
C34 C35 1.429(4) .
C34 C40 1.504(4) .
C34 Ru2 2.201(3) .
C35 C36 1.434(4) .
C35 C41 1.498(4) .
C35 Ru2 2.170(3) .
C36 C42 1.516(4) .
C36 Ru2 2.195(3) .
C37 H37A 0.9600 .
C37 H37B 0.9600 .
C37 H37C 0.9600 .
C38 H38A 0.9600 .
C38 H38B 0.9600 .
C38 H38C 0.9600 .
C39 H39A 0.9600 .
C39 H39B 0.9600 .
C39 H39C 0.9600 .
C40 H40A 0.9600 .
C40 H40B 0.9600 .
C40 H40C 0.9600 .
C41 H41A 0.9600 .
C41 H41B 0.9600 .
C41 H41C 0.9600 .
C42 H42A 0.9600 .
C42 H42B 0.9600 .
C42 H42C 0.9600 .
C43 F2 1.320(4) .
C43 F3 1.335(4) .
C43 F1 1.335(4) .
C43 S1 1.826(4) .
C44 F6 1.318(5) .
C44 F4 1.327(6) .
C44 F5 1.329(5) .
C44 S2 1.820(5) .
C45 C46 1.479(8) .
C45 H45A 0.9600 .
C45 H45B 0.9600 .
C45 H45C 0.9600 .
C46 O11 1.191(6) .
C46 C47 1.468(6) .
C47 H47A 0.9600 .
C47 H47B 0.9600 .
C47 H47C 0.9600 .
C48 C49 1.300(16) .
C48 H48A 0.9600 .
C48 H48B 0.9600 .
C48 H48C 0.9600 .
C49 O12 1.457(13) .
C49 H49A 0.9700 .
C49 H49B 0.9700 .
C50 O12 1.156(9) .
C50 C51 1.337(11) .
C50 H50A 0.9700 .
C50 H50B 0.9700 .
C51 H51A 0.9600 .
C51 H51B 0.9600 .
C51 H51C 0.9600 .
N1 Ru1 2.108(2) .
N2 Ru2 2.111(2) .
O1 Ru1 2.0927(18) .
O2 Ru1 2.0837(18) .
O3 Ru2 2.0965(18) .
O4 Ru2 2.0937(18) .
O5 S1 1.437(2) .
O6 S1 1.435(2) .
O7 S1 1.433(2) .
O8 S2 1.438(3) .
O9 S2 1.422(2) .
O10 S2 1.427(3) .

loop_
_geom_torsion_atom_site_label_1
_geom_torsion_atom_site_label_2
_geom_torsion_atom_site_label_3
_geom_torsion_atom_site_label_4
_geom_torsion
_geom_torsion_site_symmetry_4
O1 C1 C2 O2 0.8(3) .
C6 C1 C2 O2 -179.2(2) .
O1 C1 C2 C3 180.0(2) .
C6 C1 C2 C3 0.0(4) .
O2 C2 C3 C4 173.0(2) .
C1 C2 C3 C4 -6.2(4) .
O2 C2 C3 Cl2 0.1(4) .
C1 C2 C3 Cl2 -178.99(18) .
C2 C3 C4 O3 -170.7(2) .
Cl2 C3 C4 O3 2.0(4) .
C2 C3 C4 C5 9.4(4) .
Cl2 C3 C4 C5 -177.83(19) .
O3 C4 C5 O4 -6.1(3) .
C3 C4 C5 O4 173.8(2) .
O3 C4 C5 C6 173.3(2) .
C3 C4 C5 C6 -6.8(4) .
O1 C1 C6 C5 -177.4(2) .
C2 C1 C6 C5 2.6(4) .
O1 C1 C6 Cl1 1.1(4) .
C2 C1 C6 Cl1 -178.91(18) .
O4 C5 C6 C1 179.9(2) .
C4 C5 C6 C1 0.7(4) .
O4 C5 C6 Cl1 1.4(4) .
C4 C5 C6 Cl1 -177.84(18) .
N1 C7 C8 C9 0.5(5) .
C7 C8 C9 C10 -1.5(4) .
C7 C8 C9 C12 178.7(3) .
C8 C9 C10 C11 1.6(4) .
C12 C9 C10 C11 -178.6(3) .
C9 C10 C11 N1 -0.7(4) .
C10 C9 C12 C18 174.4(3) 2_776
C8 C9 C12 C18 -5.8(5) 2_776
N2 C13 C14 C15 0.2(4) .
C13 C14 C15 C16 0.0(4) .
C13 C14 C15 C18 178.1(3) .
C14 C15 C16 C17 -0.1(4) .
C18 C15 C16 C17 -178.3(3) .
C15 C16 C17 N2 0.0(5) .
C16 C15 C18 C12 -171.7(3) 2_776
C14 C15 C18 C12 10.2(5) 2_776
C24 C19 C20 C21 -5.2(4) .
C25 C19 C20 C21 179.3(3) .
Ru1 C19 C20 C21 -56.4(2) .
C24 C19 C20 C26 172.3(3) .
C25 C19 C20 C26 -3.3(5) .
Ru1 C19 C20 C26 121.0(3) .
C24 C19 C20 Ru1 51.3(3) .
C25 C19 C20 Ru1 -124.3(3) .
C19 C20 C21 C22 4.3(4) .
C26 C20 C21 C22 -173.1(3) .
Ru1 C20 C21 C22 -52.3(3) .
C19 C20 C21 C27 -176.0(3) .
C26 C20 C21 C27 6.7(5) .
Ru1 C20 C21 C27 127.5(3) .
C19 C20 C21 Ru1 56.6(2) .
C26 C20 C21 Ru1 -120.8(3) .
C20 C21 C22 C23 0.3(4) .
C27 C21 C22 C23 -179.4(3) .
Ru1 C21 C22 C23 -51.6(2) .
C20 C21 C22 C28 176.7(3) .
C27 C21 C22 C28 -3.1(5) .
Ru1 C21 C22 C28 124.7(3) .
C20 C21 C22 Ru1 51.9(2) .
C27 C21 C22 Ru1 -127.8(3) .
C21 C22 C23 C24 -4.1(4) .
C28 C22 C23 C24 179.6(3) .
Ru1 C22 C23 C24 -56.3(2) .
C21 C22 C23 C29 174.7(3) .
C28 C22 C23 C29 -1.5(5) .
Ru1 C22 C23 C29 122.5(3) .
C21 C22 C23 Ru1 52.2(3) .
C28 C22 C23 Ru1 -124.0(3) .
C20 C19 C24 C23 1.4(4) .
C25 C19 C24 C23 177.0(3) .
Ru1 C19 C24 C23 52.0(2) .
C20 C19 C24 C30 -173.8(3) .
C25 C19 C24 C30 1.8(5) .
Ru1 C19 C24 C30 -123.1(3) .
C20 C19 C24 Ru1 -50.7(3) .
C25 C19 C24 Ru1 124.9(3) .
C22 C23 C24 C19 3.2(4) .
C29 C23 C24 C19 -175.6(3) .
Ru1 C23 C24 C19 -53.2(3) .
C22 C23 C24 C30 178.4(3) .
C29 C23 C24 C30 -0.4(4) .
Ru1 C23 C24 C30 122.0(3) .
C22 C23 C24 Ru1 56.4(2) .
C29 C23 C24 Ru1 -122.4(3) .
C36 C31 C32 C33 -1.2(4) .
C37 C31 C32 C33 -176.5(3) .
Ru2 C31 C32 C33 -54.3(2) .
C36 C31 C32 C38 179.2(3) .
C37 C31 C32 C38 3.9(4) .
Ru2 C31 C32 C38 126.2(3) .
C36 C31 C32 Ru2 53.0(2) .
C37 C31 C32 Ru2 -122.2(3) .
C31 C32 C33 C34 0.9(4) .
C38 C32 C33 C34 -179.5(3) .
Ru2 C32 C33 C34 -53.3(2) .
C31 C32 C33 C39 177.7(3) .
C38 C32 C33 C39 -2.7(4) .
Ru2 C32 C33 C39 123.6(3) .
C31 C32 C33 Ru2 54.2(2) .
C38 C32 C33 Ru2 -126.3(3) .
C32 C33 C34 C35 1.0(4) .
C39 C33 C34 C35 -175.8(3) .
Ru2 C33 C34 C35 -52.1(2) .
C32 C33 C34 C40 -178.2(3) .
C39 C33 C34 C40 4.9(4) .
Ru2 C33 C34 C40 128.7(3) .
C32 C33 C34 Ru2 53.1(2) .
C39 C33 C34 Ru2 -123.7(3) .
C33 C34 C35 C36 -2.7(4) .
C40 C34 C35 C36 176.6(3) .
Ru2 C34 C35 C36 -55.1(2) .
C33 C34 C35 C41 174.4(3) .
C40 C34 C35 C41 -6.3(4) .
Ru2 C34 C35 C41 122.0(3) .
C33 C34 C35 Ru2 52.4(2) .
C40 C34 C35 Ru2 -128.3(3) .
C32 C31 C36 C35 -0.4(4) .
C37 C31 C36 C35 174.8(3) .
Ru2 C31 C36 C35 52.4(2) .
C32 C31 C36 C42 -177.0(3) .
C37 C31 C36 C42 -1.9(4) .
Ru2 C31 C36 C42 -124.2(3) .
C32 C31 C36 Ru2 -52.8(2) .
C37 C31 C36 Ru2 122.3(3) .
C34 C35 C36 C31 2.3(4) .
C41 C35 C36 C31 -174.8(3) .
Ru2 C35 C36 C31 -52.9(2) .
C34 C35 C36 C42 178.9(3) .
C41 C35 C36 C42 1.8(4) .
Ru2 C35 C36 C42 123.7(3) .
C34 C35 C36 Ru2 55.3(2) .
C41 C35 C36 Ru2 -121.8(3) .
C10 C11 N1 C7 -0.4(4) .
C10 C11 N1 Ru1 176.8(2) .
C8 C7 N1 C11 0.5(4) .
C8 C7 N1 Ru1 -176.9(2) .
C16 C17 N2 C13 0.1(4) .
C16 C17 N2 Ru2 -179.7(2) .
C14 C13 N2 C17 -0.2(4) .
C14 C13 N2 Ru2 179.6(2) .
C6 C1 O1 Ru1 175.7(2) .
C2 C1 O1 Ru1 -4.3(3) .
C3 C2 O2 Ru1 -176.0(2) .
C1 C2 O2 Ru1 3.1(3) .
C3 C4 O3 Ru2 -176.4(2) .
C5 C4 O3 Ru2 3.5(3) .
C6 C5 O4 Ru2 -173.8(2) .
C4 C5 O4 Ru2 5.5(3) .
C51 C50 O12 C49 171.4(11) .
C48 C49 O12 C50 -73.5(17) .
F2 C43 S1 O7 179.8(2) .
F3 C43 S1 O7 -59.7(3) .
F1 C43 S1 O7 59.4(3) .
F2 C43 S1 O6 -59.7(3) .
F3 C43 S1 O6 60.8(3) .
F1 C43 S1 O6 179.9(2) .
F2 C43 S1 O5 60.7(3) .
F3 C43 S1 O5 -178.8(2) .
F1 C43 S1 O5 -59.8(3) .
F6 C44 S2 O9 -62.3(4) .
F4 C44 S2 O9 58.2(4) .
F5 C44 S2 O9 178.1(4) .
F6 C44 S2 O10 57.9(4) .
F4 C44 S2 O10 178.4(3) .
F5 C44 S2 O10 -61.7(4) .
F6 C44 S2 O8 177.3(3) .
F4 C44 S2 O8 -62.2(4) .
F5 C44 S2 O8 57.7(4) .
C2 O2 Ru1 O1 -4.07(17) .
C2 O2 Ru1 N1 -91.85(18) .
C2 O2 Ru1 C23 157.97(19) .
C2 O2 Ru1 C20 71.4(2) .
C2 O2 Ru1 C22 -178.97(18) .
C2 O2 Ru1 C24 120.46(19) .
C2 O2 Ru1 C21 163.5(4) .
C2 O2 Ru1 C19 88.4(2) .
C1 O1 Ru1 O2 4.50(17) .
C1 O1 Ru1 N1 89.21(18) .
C1 O1 Ru1 C23 -69.1(4) .
C1 O1 Ru1 C20 -141.51(19) .
C1 O1 Ru1 C22 175.5(2) .
C1 O1 Ru1 C24 -75.7(2) .
C1 O1 Ru1 C21 -172.20(18) .
C1 O1 Ru1 C19 -103.23(19) .
C11 N1 Ru1 O2 136.3(2) .
C7 N1 Ru1 O2 -46.5(2) .
C11 N1 Ru1 O1 58.9(2) .
C7 N1 Ru1 O1 -123.9(2) .
C11 N1 Ru1 C23 -128.3(2) .
C7 N1 Ru1 C23 48.8(2) .
C11 N1 Ru1 C20 -31.3(3) .
C7 N1 Ru1 C20 145.9(2) .
C11 N1 Ru1 C22 -94.8(2) .
C7 N1 Ru1 C22 82.3(2) .
C11 N1 Ru1 C24 -144.7(2) .
C7 N1 Ru1 C24 32.4(3) .
C11 N1 Ru1 C21 -57.3(2) .
C7 N1 Ru1 C21 119.8(2) .
C11 N1 Ru1 C19 -44.7(6) .
C7 N1 Ru1 C19 132.5(5) .
C22 C23 Ru1 O2 150.21(18) .
C24 C23 Ru1 O2 -79.31(18) .
C29 C23 Ru1 O2 34.3(4) .
C22 C23 Ru1 O1 -139.3(3) .
C24 C23 Ru1 O1 -8.8(4) .
C29 C23 Ru1 O1 104.8(4) .
C22 C23 Ru1 N1 63.9(2) .
C24 C23 Ru1 N1 -165.64(17) .
C29 C23 Ru1 N1 -52.1(4) .
C22 C23 Ru1 C20 -65.3(2) .
C24 C23 Ru1 C20 65.1(2) .
C29 C23 Ru1 C20 178.7(4) .
C24 C23 Ru1 C22 130.5(3) .
C29 C23 Ru1 C22 -115.9(4) .
C22 C23 Ru1 C24 -130.5(3) .
C29 C23 Ru1 C24 113.6(4) .
C22 C23 Ru1 C21 -28.36(19) .
C24 C23 Ru1 C21 102.1(2) .
C29 C23 Ru1 C21 -144.3(4) .
C22 C23 Ru1 C19 -102.5(2) .
C24 C23 Ru1 C19 27.98(18) .
C29 C23 Ru1 C19 141.6(4) .
C21 C20 Ru1 O2 157.05(17) .
C19 C20 Ru1 O2 26.5(3) .
C26 C20 Ru1 O2 -87.5(4) .
C21 C20 Ru1 O1 -132.14(19) .
C19 C20 Ru1 O1 97.29(19) .
C26 C20 Ru1 O1 -16.7(4) .
C21 C20 Ru1 N1 -44.7(2) .
C19 C20 Ru1 N1 -175.28(17) .
C26 C20 Ru1 N1 70.8(4) .
C21 C20 Ru1 C23 65.7(2) .
C19 C20 Ru1 C23 -64.8(2) .
C26 C20 Ru1 C23 -178.8(4) .
C21 C20 Ru1 C22 28.95(19) .
C19 C20 Ru1 C22 -101.6(2) .
C26 C20 Ru1 C22 144.4(4) .
C21 C20 Ru1 C24 102.8(2) .
C19 C20 Ru1 C24 -27.7(2) .
C26 C20 Ru1 C24 -141.7(4) .
C19 C20 Ru1 C21 -130.6(3) .
C26 C20 Ru1 C21 115.5(4) .
C21 C20 Ru1 C19 130.6(3) .
C26 C20 Ru1 C19 -113.9(4) .
C23 C22 Ru1 O2 -39.2(2) .
C21 C22 Ru1 O2 -173.27(16) .
C28 C22 Ru1 O2 74.0(4) .
C23 C22 Ru1 O1 152.0(2) .
C21 C22 Ru1 O1 18.0(3) .
C28 C22 Ru1 O1 -94.7(4) .
C23 C22 Ru1 N1 -122.83(19) .
C21 C22 Ru1 N1 103.14(19) .
C28 C22 Ru1 N1 -9.6(4) .
C21 C22 Ru1 C23 -134.0(3) .
C28 C22 Ru1 C23 113.2(4) .
C23 C22 Ru1 C20 105.1(2) .
C21 C22 Ru1 C20 -28.91(19) .
C28 C22 Ru1 C20 -141.6(4) .
C23 C22 Ru1 C24 30.51(19) .
C21 C22 Ru1 C24 -103.5(2) .
C28 C22 Ru1 C24 143.8(4) .
C23 C22 Ru1 C21 134.0(3) .
C28 C22 Ru1 C21 -112.7(4) .
C23 C22 Ru1 C19 67.0(2) .
C21 C22 Ru1 C19 -67.0(2) .
C28 C22 Ru1 C19 -179.7(4) .
C19 C24 Ru1 O2 -123.52(19) .
C23 C24 Ru1 O2 102.78(18) .
C30 C24 Ru1 O2 -9.2(4) .
C19 C24 Ru1 O1 -49.6(2) .
C23 C24 Ru1 O1 176.65(15) .
C30 C24 Ru1 O1 64.7(4) .
C19 C24 Ru1 N1 158.93(19) .
C23 C24 Ru1 N1 25.2(3) .
C30 C24 Ru1 N1 -86.7(4) .
C19 C24 Ru1 C23 133.7(3) .
C30 C24 Ru1 C23 -111.9(4) .
C19 C24 Ru1 C20 28.6(2) .
C23 C24 Ru1 C20 -105.1(2) .
C30 C24 Ru1 C20 142.9(4) .
C19 C24 Ru1 C22 103.5(2) .
C23 C24 Ru1 C22 -30.23(18) .
C30 C24 Ru1 C22 -142.2(4) .
C19 C24 Ru1 C21 66.1(2) .
C23 C24 Ru1 C21 -67.65(19) .
C30 C24 Ru1 C21 -179.6(4) .
C23 C24 Ru1 C19 -133.7(3) .
C30 C24 Ru1 C19 114.4(4) .
C20 C21 Ru1 O2 -110.6(4) .
C22 C21 Ru1 O2 22.3(5) .
C27 C21 Ru1 O2 137.9(4) .
C20 C21 Ru1 O1 55.8(2) .
C22 C21 Ru1 O1 -171.20(17) .
C27 C21 Ru1 O1 -55.7(4) .
C20 C21 Ru1 N1 146.54(19) .
C22 C21 Ru1 N1 -80.49(19) .
C27 C21 Ru1 N1 35.0(4) .
C20 C21 Ru1 C23 -104.7(2) .
C22 C21 Ru1 C23 28.23(19) .
C27 C21 Ru1 C23 143.8(4) .
C22 C21 Ru1 C20 133.0(3) .
C27 C21 Ru1 C20 -111.5(5) .
C20 C21 Ru1 C22 -133.0(3) .
C27 C21 Ru1 C22 115.5(5) .
C20 C21 Ru1 C24 -66.9(2) .
C22 C21 Ru1 C24 66.1(2) .
C27 C21 Ru1 C24 -178.4(4) .
C20 C21 Ru1 C19 -30.48(19) .
C22 C21 Ru1 C19 102.5(2) .
C27 C21 Ru1 C19 -142.0(4) .
C24 C19 Ru1 O2 61.6(2) .
C20 C19 Ru1 O2 -164.24(18) .
C25 C19 Ru1 O2 -51.9(4) .
C24 C19 Ru1 O1 140.13(19) .
C20 C19 Ru1 O1 -85.73(19) .
C25 C19 Ru1 O1 26.6(4) .
C24 C19 Ru1 N1 -117.3(5) .
C20 C19 Ru1 N1 16.8(6) .
C25 C19 Ru1 N1 129.1(5) .
C24 C19 Ru1 C23 -28.79(19) .
C20 C19 Ru1 C23 105.4(2) .
C25 C19 Ru1 C23 -142.3(4) .
C24 C19 Ru1 C20 -134.1(3) .
C25 C19 Ru1 C20 112.4(5) .
C24 C19 Ru1 C22 -66.3(2) .
C20 C19 Ru1 C22 67.9(2) .
C25 C19 Ru1 C22 -179.8(4) .
C20 C19 Ru1 C24 134.1(3) .
C25 C19 Ru1 C24 -113.5(5) .
C24 C19 Ru1 C21 -103.9(2) .
C20 C19 Ru1 C21 30.24(19) .
C25 C19 Ru1 C21 142.6(4) .
C5 O4 Ru2 O3 -2.93(17) .
C5 O4 Ru2 N2 -86.35(18) .
C5 O4 Ru2 C35 140.83(19) .
C5 O4 Ru2 C33 -173.22(19) .
C5 O4 Ru2 C32 87.1(4) .
C5 O4 Ru2 C31 78.4(2) .
C5 O4 Ru2 C36 103.08(19) .
C5 O4 Ru2 C34 172.97(17) .
C4 O3 Ru2 O4 -0.61(17) .
C4 O3 Ru2 N2 87.22(18) .
C4 O3 Ru2 C35 -72.6(2) .
C4 O3 Ru2 C33 172.08(17) .
C4 O3 Ru2 C32 -165.10(18) .
C4 O3 Ru2 C31 -128.30(19) .
C4 O3 Ru2 C36 -93.66(18) .
C17 N2 Ru2 O4 -59.5(2) .
C13 N2 Ru2 O4 120.6(2) .
C17 N2 Ru2 O3 -136.8(2) .
C13 N2 Ru2 O3 43.3(2) .
C17 N2 Ru2 C35 26.2(3) .
C13 N2 Ru2 C35 -153.6(2) .
C17 N2 Ru2 C33 88.1(2) .
C13 N2 Ru2 C33 -91.7(2) .
C17 N2 Ru2 C32 122.3(2) .
C13 N2 Ru2 C32 -57.6(2) .
C17 N2 Ru2 C31 141.4(2) .
C13 N2 Ru2 C31 -38.4(3) .
C17 N2 Ru2 C34 51.3(2) .
C13 N2 Ru2 C34 -128.6(2) .
C34 C35 Ru2 O4 126.60(16) .
C36 C35 Ru2 O4 -101.51(16) .
C41 C35 Ru2 O4 12.7(3) .
C34 C35 Ru2 O3 -165.53(14) .
C36 C35 Ru2 O3 -33.6(2) .
C41 C35 Ru2 O3 80.5(3) .
C34 C35 Ru2 N2 42.2(2) .
C36 C35 Ru2 N2 174.10(15) .
C41 C35 Ru2 N2 -71.7(3) .
C34 C35 Ru2 C33 -29.02(16) .
C36 C35 Ru2 C33 102.87(18) .
C41 C35 Ru2 C33 -143.0(3) .
C34 C35 Ru2 C32 -65.68(17) .
C36 C35 Ru2 C32 66.21(17) .
C41 C35 Ru2 C32 -179.6(3) .
C34 C35 Ru2 C31 -103.01(18) .
C36 C35 Ru2 C31 28.89(16) .
C41 C35 Ru2 C31 143.1(3) .
C34 C35 Ru2 C36 -131.9(2) .
C41 C35 Ru2 C36 114.2(3) .
C36 C35 Ru2 C34 131.9(2) .
C41 C35 Ru2 C34 -113.9(3) .
C32 C33 Ru2 O4 -155.09(16) .
C34 C33 Ru2 O4 -21.3(3) .
C39 C33 Ru2 O4 92.0(3) .
C32 C33 Ru2 O3 38.3(2) .
C34 C33 Ru2 O3 172.13(14) .
C39 C33 Ru2 O3 -74.7(3) .
C32 C33 Ru2 N2 119.54(17) .
C34 C33 Ru2 N2 -106.62(16) .
C39 C33 Ru2 N2 6.6(3) .
C32 C33 Ru2 C35 -104.61(18) .
C34 C33 Ru2 C35 29.22(16) .
C39 C33 Ru2 C35 142.4(3) .
C34 C33 Ru2 C32 133.8(2) .
C39 C33 Ru2 C32 -113.0(3) .
C32 C33 Ru2 C31 -30.01(16) .
C34 C33 Ru2 C31 103.82(18) .
C39 C33 Ru2 C31 -143.0(3) .
C32 C33 Ru2 C36 -66.84(17) .
C34 C33 Ru2 C36 66.99(17) .
C39 C33 Ru2 C36 -179.8(3) .
C32 C33 Ru2 C34 -133.8(2) .
C39 C33 Ru2 C34 113.2(3) .
C33 C32 Ru2 O4 120.3(3) .
C31 C32 Ru2 O4 -11.2(4) .
C38 C32 Ru2 O4 -124.4(4) .
C33 C32 Ru2 O3 -153.22(15) .
C31 C32 Ru2 O3 75.36(16) .
C38 C32 Ru2 O3 -37.8(3) .
C33 C32 Ru2 N2 -66.70(17) .
C31 C32 Ru2 N2 161.89(15) .
C38 C32 Ru2 N2 48.7(3) .
C33 C32 Ru2 C35 65.64(17) .
C31 C32 Ru2 C35 -65.77(17) .
C38 C32 Ru2 C35 -179.0(3) .
C31 C32 Ru2 C33 -131.4(2) .
C38 C32 Ru2 C33 115.4(4) .
C33 C32 Ru2 C31 131.4(2) .
C38 C32 Ru2 C31 -113.2(4) .
C33 C32 Ru2 C36 103.15(18) .
C31 C32 Ru2 C36 -28.26(16) .
C38 C32 Ru2 C36 -141.5(3) .
C33 C32 Ru2 C34 28.42(16) .
C31 C32 Ru2 C34 -103.00(18) .
C38 C32 Ru2 C34 143.8(3) .
C36 C31 Ru2 O4 42.7(2) .
C32 C31 Ru2 O4 176.38(14) .
C37 C31 Ru2 O4 -72.4(3) .
C36 C31 Ru2 O3 117.12(16) .
C32 C31 Ru2 O3 -109.20(16) .
C37 C31 Ru2 O3 2.0(3) .
C36 C31 Ru2 N2 -163.78(16) .
C32 C31 Ru2 N2 -30.1(2) .
C37 C31 Ru2 N2 81.1(3) .
C36 C31 Ru2 C35 -29.41(16) .
C32 C31 Ru2 C35 104.27(18) .
C37 C31 Ru2 C35 -144.6(3) .
C36 C31 Ru2 C33 -104.12(18) .
C32 C31 Ru2 C33 29.56(16) .
C37 C31 Ru2 C33 140.7(3) .
C36 C31 Ru2 C32 -133.7(2) .
C37 C31 Ru2 C32 111.2(3) .
C32 C31 Ru2 C36 133.7(2) .
C37 C31 Ru2 C36 -115.1(3) .
C36 C31 Ru2 C34 -66.98(17) .
C32 C31 Ru2 C34 66.70(17) .
C37 C31 Ru2 C34 177.9(3) .
C31 C36 Ru2 O4 -146.88(16) .
C35 C36 Ru2 O4 80.57(16) .
C42 C36 Ru2 O4 -33.1(3) .
C31 C36 Ru2 O3 -68.56(17) .
C35 C36 Ru2 O3 158.89(15) .
C42 C36 Ru2 O3 45.2(3) .
C31 C36 Ru2 C35 132.5(2) .
C42 C36 Ru2 C35 -113.7(4) .
C31 C36 Ru2 C33 65.70(17) .
C35 C36 Ru2 C33 -66.85(17) .
C42 C36 Ru2 C33 179.5(3) .
C31 C36 Ru2 C32 28.69(16) .
C35 C36 Ru2 C32 -103.86(17) .
C42 C36 Ru2 C32 142.5(3) .
C35 C36 Ru2 C31 -132.5(2) .
C42 C36 Ru2 C31 113.8(4) .
C31 C36 Ru2 C34 103.00(18) .
C35 C36 Ru2 C34 -29.55(16) .
C42 C36 Ru2 C34 -143.2(3) .
C33 C34 Ru2 O4 168.00(15) .
C35 C34 Ru2 O4 -59.39(17) .
C40 C34 Ru2 O4 54.9(3) .
C33 C34 Ru2 N2 77.64(17) .
C35 C34 Ru2 N2 -149.74(16) .
C40 C34 Ru2 N2 -35.4(3) .
C33 C34 Ru2 C35 -132.6(2) .
C40 C34 Ru2 C35 114.3(4) .
C35 C34 Ru2 C33 132.6(2) .
C40 C34 Ru2 C33 -113.1(4) .
C33 C34 Ru2 C32 -28.24(16) .
C35 C34 Ru2 C32 104.37(18) .
C40 C34 Ru2 C32 -141.3(3) .
C33 C34 Ru2 C31 -65.89(17) .
C35 C34 Ru2 C31 66.73(17) .
C40 C34 Ru2 C31 -178.9(3) .
C33 C34 Ru2 C36 -102.93(18) .
C35 C34 Ru2 C36 29.69(16) .
C40 C34 Ru2 C36 144.0(3) .
